data_2312649
loop_
_publ_author_name
'Mohana, Marimuthu'
'Gomathi, Sundaramoorthy'
'Thomas Muthiah, Packianathan'
'Butcher, Ray J.'

_publ_section_title
;
 Structural insights into supramolecular interactions in isostructural
 salts of 2,4,6-triaminopyrimidinium with various heterocyclic
 carboxylates.
;
_journal_coeditor_code OV3176
_journal_issue 'Pt 11'
_journal_name_full 'Acta crystallographica. Section C, Structural chemistry'
_journal_page_first 734
_journal_page_last 741
_journal_paper_doi 10.1107/S2053229624008787
_journal_volume 80
_journal_year 2024
_chemical_formula_iupac 'C4 H8 N5 +, C11 H10 N O2 -, C11 H11 N O2'
_chemical_formula_moiety 'C4 H8 N5 +, C11 H10 N O2 -, C11 H11 N O2'
_chemical_formula_sum 'C26 H29 N7 O4'
_chemical_formula_weight 503.56
_chemical_name_systematic
;
2,4,6-Triaminopyrimidinium 3-(indol-3-yl)propionate--3-(indol-3-yl)propionic
acid (1/1)
;
_space_group_crystal_system monoclinic
_space_group_IT_number 14
_space_group_name_Hall '-P 2ybc'
_space_group_name_H-M_alt 'P 1 21/c 1'
_atom_sites_solution_hydrogens mixed
_atom_sites_solution_primary dual
_atom_sites_solution_secondary difmap
_audit_creation_method SHELXL-2019/3
_cell_angle_alpha 90
_cell_angle_beta 92.790(6)
_cell_angle_gamma 90
_cell_formula_units_Z 4
_cell_length_a 5.6392(3)
_cell_length_b 13.4963(7)
_cell_length_c 31.968(2)
_cell_measurement_reflns_used 15769
_cell_measurement_temperature 120(2)
_cell_measurement_theta_max 41.2
_cell_measurement_theta_min 3.0
_cell_volume 2430.1(2)
_computing_cell_refinement
;
CrysAlis PRO (Agilent, 2014)
;
_computing_data_collection
;
CrysAlis PRO (Agilent, 2014)
;
_computing_data_reduction
;
CrysAlis PRO (Agilent, 2014)
;
_computing_molecular_graphics
;
PLATON (Spek, 2020), Mercury (Macrae <i>et al.</i>, 2020)
and POVRay (Cason, 2004)
;
_computing_publication_material
;
PLATON (Spek, 2020) and publCIF (Westrip, 2010)
;
_computing_structure_refinement
;
SHELXL2016 (Sheldrick, 2015b)
;
_computing_structure_solution
;
SHELXT2014 (Sheldrick, 2015a)
;
_diffrn_ambient_temperature 120(2)
_diffrn_detector_area_resol_mean 10.6501
_diffrn_measured_fraction_theta_full 0.997
_diffrn_measured_fraction_theta_max 0.998
_diffrn_measurement_device_type 'Agilent SuperNova Dual Source diffractometer with an Atlas detector'
_diffrn_measurement_method '\w scans'
_diffrn_radiation_type MoK\a
_diffrn_radiation_wavelength 0.71073
_diffrn_reflns_av_R_equivalents 0.0451
_diffrn_reflns_av_unetI/netI 0.0597
_diffrn_reflns_limit_h_max 4
_diffrn_reflns_limit_h_min -7
_diffrn_reflns_limit_k_max 17
_diffrn_reflns_limit_k_min -17
_diffrn_reflns_limit_l_max 42
_diffrn_reflns_limit_l_min -42
_diffrn_reflns_number 17370
_diffrn_reflns_theta_full 25.242
_diffrn_reflns_theta_max 28.282
_diffrn_reflns_theta_min 2.965
_diffrn_source 'SuperNova (Mo) X-ray Source'
_exptl_absorpt_coefficient_mu 0.096
_exptl_absorpt_correction_T_max 0.990
_exptl_absorpt_correction_T_min 0.956
_exptl_absorpt_correction_type multi-scan
_exptl_absorpt_process_details
;
(CrysAlis PRO; Agilent, 2014)
;
_exptl_crystal_colour 'pale yellow'
_exptl_crystal_density_diffrn 1.376
_exptl_crystal_density_method 'not measured'
_exptl_crystal_description plate
_exptl_crystal_F_000 1064
_exptl_crystal_size_max 0.470
_exptl_crystal_size_mid 0.430
_exptl_crystal_size_min 0.100
_refine_diff_density_max 0.236
_refine_diff_density_min -0.259
_refine_ls_extinction_method none
_refine_ls_goodness_of_fit_ref 1.051
_refine_ls_hydrogen_treatment mixed
_refine_ls_matrix_type full
_refine_ls_number_parameters 374
_refine_ls_number_reflns 6030
_refine_ls_number_restraints 1
_refine_ls_restrained_S_all 1.053
_refine_ls_R_factor_all 0.0696
_refine_ls_R_factor_gt 0.0473
_refine_ls_shift/su_max 0.001
_refine_ls_shift/su_mean 0.000
_refine_ls_structure_factor_coef Fsqd
_refine_ls_weighting_details 'w=1/[\s^2^(Fo^2^)+(0.0357P)^2^+0.3930P] where P=(Fo^2^+2Fc^2^)/3'
_refine_ls_weighting_scheme calc
_refine_ls_wR_factor_gt 0.0986
_refine_ls_wR_factor_ref 0.1146
_reflns_number_gt 4473
_reflns_number_total 6030
_reflns_threshold_expression 'I > 2\s(I)'
_cod_data_source_file ov3176sup1.cif
_cod_data_source_block I
_cod_depositor_comments 'Adding full bibliography for 2312649--2312652.cif.'
_cod_original_cell_volume 2430.2(2)
_cod_original_sg_symbol_H-M 'P 21/c'
_cod_database_code 2312649
_cod_database_fobs_code 2312649
_shelx_space_group_comment
;
The symmetry employed for this shelxl refinement is uniquely defined
by the following loop, which should always be used as a source of
symmetry information in preference to the above space-group names.
They are only intended as comments.
;
_shelx_estimated_absorpt_t_min 0.956
_shelx_estimated_absorpt_t_max 0.990

loop_
_space_group_symop_operation_xyz
'x, y, z'
'-x, y+1/2, -z+1/2'
'-x, -y, -z'
'x, -y-1/2, z-1/2'

loop_
_atom_site_type_symbol
_atom_site_label
_atom_site_fract_x
_atom_site_fract_y
_atom_site_fract_z
_atom_site_U_iso_or_equiv
_atom_site_adp_type
_atom_site_calc_flag
_atom_site_occupancy
_atom_site_disorder_assembly
_atom_site_disorder_group
N N1 0.2250(2) 0.23098(9) 0.48773(4) 0.0194(3) Uani d 1 . .
H H1A 0.297(4) 0.2747(15) 0.4676(7) 0.042(6) Uiso d 1 . .
N N2 0.4890(2) 0.11276(10) 0.46916(5) 0.0234(3) Uani d 1 . .
H H2A 0.564(3) 0.1575(14) 0.4534(6) 0.033(5) Uiso d 1 . .
H H2B 0.562(3) 0.0529(14) 0.4744(6) 0.036(5) Uiso d 1 . .
N N3 0.2286(2) 0.07378(9) 0.51961(4) 0.0200(3) Uani d 1 . .
N N4 -0.0371(3) 0.03859(10) 0.56903(5) 0.0238(3) Uani d 1 . .
H H4A 0.030(4) -0.0206(15) 0.5717(6) 0.034(5) Uiso d 1 . .
H H4B -0.157(3) 0.0529(14) 0.5819(6) 0.030(5) Uiso d 1 . .
N N5 -0.0360(3) 0.35429(10) 0.50222(5) 0.0248(3) Uani d 1 . .
H H5A -0.139(4) 0.3828(13) 0.5189(6) 0.031(5) Uiso d 1 . .
H H5B 0.063(4) 0.3941(15) 0.4873(7) 0.048(6) Uiso d 1 . .
C C2 0.3124(3) 0.13818(10) 0.49285(5) 0.0192(3) Uani d 1 . .
C C4 0.0415(3) 0.10331(11) 0.54137(5) 0.0192(3) Uani d 1 . .
C C5 -0.0613(3) 0.19655(11) 0.53671(5) 0.0209(3) Uani d 1 . .
H H5A1 -0.195106 0.214552 0.551972 0.025 Uiso calc 1 . .
C C6 0.0361(3) 0.26194(11) 0.50940(5) 0.0202(3) Uani d 1 . .
O O1A 0.2704(2) 0.47885(8) 0.45922(4) 0.0286(3) Uani d 1 . .
O O2A 0.4543(2) 0.35032(8) 0.43252(4) 0.0276(3) Uani d 1 . .
N N6A 0.0571(3) 0.68220(10) 0.35278(5) 0.0245(3) Uani d 1 . .
H H6A -0.077(4) 0.6670(14) 0.3385(7) 0.040(6) Uiso d 1 . .
C C7A 0.1775(3) 0.61903(11) 0.37986(5) 0.0223(3) Uani d 1 . .
H H7A 0.123305 0.555184 0.387478 0.027 Uiso calc 1 . .
C C8A 0.3855(3) 0.66059(10) 0.39428(5) 0.0184(3) Uani d 1 . .
C C9A 0.3950(3) 0.75556(10) 0.37467(5) 0.0187(3) Uani d 1 . .
C C10A 0.5597(3) 0.83268(11) 0.37677(5) 0.0229(3) Uani d 1 . .
H H10A 0.701171 0.827100 0.393984 0.028 Uiso calc 1 . .
C C11A 0.5141(3) 0.91720(12) 0.35349(6) 0.0290(4) Uani d 1 . .
H H11A 0.625187 0.970142 0.354873 0.035 Uiso calc 1 . .
C C12A 0.3069(3) 0.92625(12) 0.32789(6) 0.0280(4) Uani d 1 . .
H H12A 0.280552 0.985172 0.312084 0.034 Uiso calc 1 . .
C C13A 0.1406(3) 0.85168(12) 0.32510(5) 0.0260(4) Uani d 1 . .
H H13A 0.000182 0.857701 0.307621 0.031 Uiso calc 1 . .
C C14A 0.1868(3) 0.76702(11) 0.34899(5) 0.0201(3) Uani d 1 . .
C C15A 0.5703(3) 0.62031(11) 0.42464(5) 0.0208(3) Uani d 1 . .
H H15A 0.521911 0.634835 0.453351 0.025 Uiso calc 1 . .
H H15B 0.720956 0.655993 0.420655 0.025 Uiso calc 1 . .
C C16A 0.6172(3) 0.50954(11) 0.42132(6) 0.0234(3) Uani d 1 . .
H H16A 0.631652 0.492649 0.391414 0.028 Uiso calc 1 . .
H H16B 0.771783 0.494804 0.436016 0.028 Uiso calc 1 . .
C C17A 0.4308(3) 0.44322(11) 0.43899(5) 0.0228(3) Uani d 1 . .
O O1B 0.7773(3) 0.30849(9) 0.38377(5) 0.0410(4) Uani d 1 . .
H H1B 0.667(4) 0.320(2) 0.4028(8) 0.085(10) Uiso d 1 . .
O O2B 0.8445(2) 0.16603(8) 0.41613(4) 0.0329(3) Uani d 1 . .
N N6B 1.5069(3) 0.23563(10) 0.24054(5) 0.0254(3) Uani d 1 . .
H H6B 1.632(4) 0.2564(15) 0.2260(7) 0.053(7) Uiso d 1 . .
C C7B 1.4121(3) 0.28776(12) 0.27251(6) 0.0258(4) Uani d 1 . .
H H7B 1.476118 0.347515 0.283999 0.031 Uiso calc 1 . .
C C8B 1.2144(3) 0.24218(11) 0.28546(5) 0.0223(3) Uani d 1 . .
C C9B 1.1790(3) 0.15702(11) 0.25921(5) 0.0190(3) Uani d 1 . .
C C10B 1.0061(3) 0.08315(11) 0.25574(5) 0.0220(3) Uani d 1 . .
H H10B 0.875002 0.083765 0.273318 0.026 Uiso calc 1 . .
C C11B 1.0283(3) 0.00941(11) 0.22648(5) 0.0247(4) Uani d 1 . .
H H11B 0.911301 -0.041166 0.223992 0.030 Uiso calc 1 . .
C C12B 1.2206(3) 0.00752(11) 0.20025(5) 0.0247(4) Uani d 1 . .
H H12B 1.232316 -0.044656 0.180504 0.030 Uiso calc 1 . .
C C13B 1.3922(3) 0.07978(11) 0.20261(5) 0.0226(3) Uani d 1 . .
H H13B 1.522789 0.078503 0.184934 0.027 Uiso calc 1 . .
C C14B 1.3676(3) 0.15469(11) 0.23178(5) 0.0209(3) Uani d 1 . .
C C15B 1.0615(3) 0.27346(11) 0.31986(5) 0.0242(4) Uani d 1 . .
H H15C 0.895401 0.278557 0.308536 0.029 Uiso calc 1 . .
H H15D 1.111851 0.340233 0.329542 0.029 Uiso calc 1 . .
C C16B 1.0693(3) 0.20361(12) 0.35730(6) 0.0275(4) Uani d 1 . .
H H16C 1.047994 0.134890 0.346951 0.033 Uiso calc 1 . .
H H16D 1.228523 0.207876 0.371647 0.033 Uiso calc 1 . .
C C17B 0.8861(3) 0.22399(11) 0.38862(5) 0.0245(4) Uani d 1 . .

loop_
_atom_site_aniso_label
_atom_site_aniso_U_11
_atom_site_aniso_U_22
_atom_site_aniso_U_33
_atom_site_aniso_U_12
_atom_site_aniso_U_13
_atom_site_aniso_U_23
N1 0.0220(7) 0.0177(6) 0.0188(7) 0.0015(5) 0.0045(6) 0.0001(5)
N2 0.0237(7) 0.0188(6) 0.0285(8) 0.0016(5) 0.0106(6) 0.0014(6)
N3 0.0242(7) 0.0176(6) 0.0185(7) -0.0011(5) 0.0052(6) -0.0013(5)
N4 0.0285(8) 0.0202(7) 0.0235(7) 0.0007(6) 0.0104(6) 0.0006(6)
N5 0.0264(8) 0.0229(7) 0.0257(8) 0.0063(6) 0.0074(6) 0.0023(6)
C2 0.0212(8) 0.0185(7) 0.0180(8) -0.0023(6) 0.0014(6) -0.0034(6)
C4 0.0209(8) 0.0208(7) 0.0161(7) -0.0022(6) 0.0015(6) -0.0039(6)
C5 0.0205(8) 0.0233(7) 0.0190(8) 0.0010(6) 0.0045(6) -0.0031(6)
C6 0.0216(8) 0.0215(7) 0.0175(8) 0.0009(6) -0.0002(6) -0.0032(6)
O1A 0.0335(7) 0.0203(5) 0.0334(7) 0.0040(5) 0.0163(6) 0.0031(5)
O2A 0.0349(7) 0.0181(5) 0.0309(7) 0.0039(5) 0.0143(6) 0.0016(5)
N6A 0.0210(7) 0.0269(7) 0.0252(8) -0.0016(6) -0.0026(6) -0.0015(6)
C7A 0.0257(8) 0.0206(7) 0.0208(8) -0.0005(6) 0.0030(7) -0.0011(6)
C8A 0.0209(8) 0.0187(7) 0.0159(7) 0.0020(6) 0.0034(6) -0.0013(6)
C9A 0.0217(8) 0.0186(7) 0.0161(7) 0.0033(6) 0.0030(6) -0.0017(6)
C10A 0.0232(8) 0.0220(7) 0.0236(8) -0.0003(6) 0.0008(7) -0.0004(7)
C11A 0.0334(10) 0.0203(7) 0.0335(10) -0.0019(7) 0.0025(8) 0.0041(7)
C12A 0.0362(10) 0.0232(8) 0.0250(9) 0.0086(7) 0.0056(8) 0.0058(7)
C13A 0.0281(9) 0.0295(8) 0.0204(8) 0.0096(7) 0.0019(7) 0.0000(7)
C14A 0.0206(8) 0.0231(7) 0.0168(8) 0.0039(6) 0.0022(6) -0.0032(6)
C15A 0.0210(8) 0.0212(7) 0.0202(8) 0.0008(6) 0.0009(7) 0.0029(6)
C16A 0.0249(8) 0.0208(7) 0.0249(9) 0.0051(6) 0.0058(7) 0.0030(7)
C17A 0.0270(9) 0.0217(7) 0.0199(8) 0.0041(6) 0.0048(7) 0.0034(7)
O1B 0.0578(9) 0.0260(6) 0.0419(9) 0.0179(6) 0.0313(8) 0.0099(6)
O2B 0.0406(7) 0.0267(6) 0.0330(7) 0.0073(5) 0.0174(6) 0.0086(6)
N6B 0.0246(7) 0.0266(7) 0.0256(8) -0.0034(6) 0.0072(6) -0.0003(6)
C7B 0.0277(9) 0.0243(8) 0.0257(9) -0.0009(7) 0.0032(7) -0.0019(7)
C8B 0.0273(8) 0.0204(7) 0.0194(8) 0.0026(6) 0.0039(7) 0.0007(6)
C9B 0.0215(8) 0.0200(7) 0.0154(7) 0.0044(6) 0.0005(6) 0.0041(6)
C10B 0.0236(8) 0.0229(7) 0.0196(8) 0.0018(6) 0.0036(7) 0.0041(7)
C11B 0.0277(9) 0.0206(7) 0.0256(9) -0.0023(6) -0.0007(7) 0.0018(7)
C12B 0.0334(9) 0.0206(7) 0.0198(8) 0.0050(7) 0.0002(7) -0.0003(7)
C13B 0.0247(8) 0.0261(8) 0.0173(8) 0.0072(6) 0.0046(7) 0.0028(7)
C14B 0.0213(8) 0.0214(7) 0.0199(8) 0.0015(6) 0.0001(6) 0.0038(6)
C15B 0.0304(9) 0.0205(7) 0.0222(8) 0.0026(6) 0.0067(7) -0.0004(7)
C16B 0.0347(10) 0.0239(8) 0.0249(9) 0.0078(7) 0.0099(8) 0.0024(7)
C17B 0.0323(9) 0.0191(7) 0.0227(8) 0.0003(6) 0.0063(7) -0.0018(7)

loop_
_atom_type_symbol
_atom_type_description
_atom_type_scat_dispersion_real
_atom_type_scat_dispersion_imag
_atom_type_scat_source
C C 0.0033 0.0016 'International Tables Vol C Tables 4.2.6.8 and 6.1.1.4'
H H 0.0000 0.0000 'International Tables Vol C Tables 4.2.6.8 and 6.1.1.4'
N N 0.0061 0.0033 'International Tables Vol C Tables 4.2.6.8 and 6.1.1.4'
O O 0.0106 0.0060 'International Tables Vol C Tables 4.2.6.8 and 6.1.1.4'

loop_
_geom_angle_atom_site_label_1
_geom_angle_atom_site_label_2
_geom_angle_atom_site_label_3
_geom_angle_site_symmetry_1
_geom_angle_site_symmetry_3
_geom_angle
_geom_angle_publ_flag
C2 N1 C6 . . 120.73(14) ?
C2 N1 H1A . . 118.5(12) ?
C6 N1 H1A . . 120.7(12) ?
C2 N2 H2A . . 122.1(12) ?
C2 N2 H2B . . 117.7(12) ?
H2A N2 H2B . . 118.1(17) ?
C2 N3 C4 . . 116.84(13) ?
C4 N4 H4A . . 120.1(13) ?
C4 N4 H4B . . 118.7(13) ?
H4A N4 H4B . . 121.0(18) ?
C6 N5 H5A . . 120.3(12) ?
C6 N5 H5B . . 116.7(13) ?
H5A N5 H5B . . 118.9(17) ?
N3 C2 N2 . . 120.11(14) ?
N3 C2 N1 . . 123.14(14) ?
N2 C2 N1 . . 116.75(14) ?
N4 C4 N3 . . 116.16(14) ?
N4 C4 C5 . . 120.89(15) ?
N3 C4 C5 . . 122.91(14) ?
C6 C5 C4 . . 118.16(14) ?
C6 C5 H5A1 . . 120.9 ?
C4 C5 H5A1 . . 120.9 ?
N5 C6 N1 . . 116.09(14) ?
N5 C6 C5 . . 125.75(15) ?
N1 C6 C5 . . 118.15(13) ?
C14A N6A C7A . . 109.02(14) ?
C14A N6A H6A . . 126.4(13) ?
C7A N6A H6A . . 124.3(13) ?
C8A C7A N6A . . 110.48(14) ?
C8A C7A H7A . . 124.8 ?
N6A C7A H7A . . 124.8 ?
C7A C8A C9A . . 105.75(14) ?
C7A C8A C15A . . 129.33(14) ?
C9A C8A C15A . . 124.91(14) ?
C10A C9A C14A . . 118.72(14) ?
C10A C9A C8A . . 133.44(15) ?
C14A C9A C8A . . 107.83(13) ?
C11A C10A C9A . . 119.02(16) ?
C11A C10A H10A . . 120.5 ?
C9A C10A H10A . . 120.5 ?
C10A C11A C12A . . 121.09(15) ?
C10A C11A H11A . . 119.5 ?
C12A C11A H11A . . 119.5 ?
C13A C12A C11A . . 121.43(15) ?
C13A C12A H12A . . 119.3 ?
C11A C12A H12A . . 119.3 ?
C12A C13A C14A . . 117.12(16) ?
C12A C13A H13A . . 121.4 ?
C14A C13A H13A . . 121.4 ?
N6A C14A C13A . . 130.48(15) ?
N6A C14A C9A . . 106.92(14) ?
C13A C14A C9A . . 122.60(15) ?
C8A C15A C16A . . 115.51(14) ?
C8A C15A H15A . . 108.4 ?
C16A C15A H15A . . 108.4 ?
C8A C15A H15B . . 108.4 ?
C16A C15A H15B . . 108.4 ?
H15A C15A H15B . . 107.5 ?
C17A C16A C15A . . 115.41(13) ?
C17A C16A H16A . . 108.4 ?
C15A C16A H16A . . 108.4 ?
C17A C16A H16B . . 108.4 ?
C15A C16A H16B . . 108.4 ?
H16A C16A H16B . . 107.5 ?
O1A C17A O2A . . 123.45(15) ?
O1A C17A C16A . . 120.39(14) ?
O2A C17A C16A . . 116.14(14) ?
C17B O1B H1B . . 113.7(18) ?
C14B N6B C7B . . 108.79(14) ?
C14B N6B H6B . . 126.5(14) ?
C7B N6B H6B . . 124.4(14) ?
C8B C7B N6B . . 110.55(14) ?
C8B C7B H7B . . 124.7 ?
N6B C7B H7B . . 124.7 ?
C7B C8B C9B . . 106.18(14) ?
C7B C8B C15B . . 127.63(15) ?
C9B C8B C15B . . 126.19(14) ?
C10B C9B C14B . . 118.67(14) ?
C10B C9B C8B . . 134.21(15) ?
C14B C9B C8B . . 107.12(13) ?
C11B C10B C9B . . 118.97(15) ?
C11B C10B H10B . . 120.5 ?
C9B C10B H10B . . 120.5 ?
C10B C11B C12B . . 121.22(15) ?
C10B C11B H11B . . 119.4 ?
C12B C11B H11B . . 119.4 ?
C13B C12B C11B . . 121.14(15) ?
C13B C12B H12B . . 119.4 ?
C11B C12B H12B . . 119.4 ?
C12B C13B C14B . . 117.48(15) ?
C12B C13B H13B . . 121.3 ?
C14B C13B H13B . . 121.3 ?
N6B C14B C13B . . 130.18(15) ?
N6B C14B C9B . . 107.34(14) ?
C13B C14B C9B . . 122.48(14) ?
C8B C15B C16B . . 114.14(13) ?
C8B C15B H15C . . 108.7 ?
C16B C15B H15C . . 108.7 ?
C8B C15B H15D . . 108.7 ?
C16B C15B H15D . . 108.7 ?
H15C C15B H15D . . 107.6 ?
C17B C16B C15B . . 114.66(14) ?
C17B C16B H16C . . 108.6 ?
C15B C16B H16C . . 108.6 ?
C17B C16B H16D . . 108.6 ?
C15B C16B H16D . . 108.6 ?
H16C C16B H16D . . 107.6 ?
O2B C17B O1B . . 123.17(16) ?
O2B C17B C16B . . 122.13(14) ?
O1B C17B C16B . . 114.70(14) ?

loop_
_geom_bond_atom_site_label_1
_geom_bond_atom_site_label_2
_geom_bond_site_symmetry_2
_geom_bond_distance
_geom_bond_publ_flag
N1 C2 . 1.3530(19) ?
N1 C6 . 1.364(2) ?
N1 H1A . 0.98(2) ?
N2 C2 . 1.325(2) ?
N2 H2A . 0.90(2) ?
N2 H2B . 0.92(2) ?
N3 C2 . 1.3230(19) ?
N3 C4 . 1.352(2) ?
N4 C4 . 1.334(2) ?
N4 H4A . 0.89(2) ?
N4 H4B . 0.83(2) ?
N5 C6 . 1.328(2) ?
N5 H5A . 0.89(2) ?
N5 H5B . 0.92(2) ?
C4 C5 . 1.390(2) ?
C5 C6 . 1.374(2) ?
C5 H5A1 . 0.9500 ?
O1A C17A . 1.2346(19) ?
O2A C17A . 1.2788(18) ?
N6A C14A . 1.367(2) ?
N6A C7A . 1.371(2) ?
N6A H6A . 0.89(2) ?
C7A C8A . 1.360(2) ?
C7A H7A . 0.9500 ?
C8A C9A . 1.429(2) ?
C8A C15A . 1.492(2) ?
C9A C10A . 1.394(2) ?
C9A C14A . 1.408(2) ?
C10A C11A . 1.379(2) ?
C10A H10A . 0.9500 ?
C11A C12A . 1.399(3) ?
C11A H11A . 0.9500 ?
C12A C13A . 1.376(2) ?
C12A H12A . 0.9500 ?
C13A C14A . 1.392(2) ?
C13A H13A . 0.9500 ?
C15A C16A . 1.523(2) ?
C15A H15A . 0.9900 ?
C15A H15B . 0.9900 ?
C16A C17A . 1.511(2) ?
C16A H16A . 0.9900 ?
C16A H16B . 0.9900 ?
O1B C17B . 1.3008(19) ?
O1B H1B . 0.905(17) ?
O2B C17B . 1.2085(19) ?
N6B C14B . 1.366(2) ?
N6B C7B . 1.371(2) ?
N6B H6B . 0.91(2) ?
C7B C8B . 1.356(2) ?
C7B H7B . 0.9500 ?
C8B C9B . 1.431(2) ?
C8B C15B . 1.491(2) ?
C9B C10B . 1.395(2) ?
C9B C14B . 1.411(2) ?
C10B C11B . 1.376(2) ?
C10B H10B . 0.9500 ?
C11B C12B . 1.403(2) ?
C11B H11B . 0.9500 ?
C12B C13B . 1.373(2) ?
C12B H12B . 0.9500 ?
C13B C14B . 1.387(2) ?
C13B H13B . 0.9500 ?
C15B C16B . 1.523(2) ?
C15B H15C . 0.9900 ?
C15B H15D . 0.9900 ?
C16B C17B . 1.499(2) ?
C16B H16C . 0.9900 ?
C16B H16D . 0.9900 ?

loop_
_geom_hbond_atom_site_label_D
_geom_hbond_atom_site_label_H
_geom_hbond_atom_site_label_A
_geom_hbond_site_symmetry_A
_geom_hbond_distance_DH
_geom_hbond_distance_HA
_geom_hbond_distance_DA
_geom_hbond_angle_DHA
_geom_hbond_publ_flag
O1B H1B O2A . 0.905(17) 1.618(17) 2.5178(17) 172(3) yes
N1 H1A O2A . 0.98(2) 1.78(2) 2.7577(17) 174.8(19) yes
N2 H2B N3 3_656 0.92(2) 2.08(2) 2.9915(19) 170.5(17) yes
N2 H2A O2B . 0.90(2) 2.03(2) 2.7825(18) 139.9(16) yes
N5 H5A O1A 3_566 0.89(2) 2.139(19) 2.9149(17) 144.7(16) yes
N5 H5B O1A . 0.92(2) 1.89(2) 2.8166(19) 177(2) yes
N4 H4A O2B 3_656 0.89(2) 2.12(2) 2.9968(19) 172.5(18) yes

loop_
_geom_torsion_atom_site_label_1
_geom_torsion_atom_site_label_2
_geom_torsion_atom_site_label_3
_geom_torsion_atom_site_label_4
_geom_torsion_site_symmetry_1
_geom_torsion_site_symmetry_2
_geom_torsion_site_symmetry_3
_geom_torsion_site_symmetry_4
_geom_torsion
_geom_torsion_publ_flag
C4 N3 C2 N2 . . . . -177.11(15) ?
C4 N3 C2 N1 . . . . 2.3(2) ?
C6 N1 C2 N3 . . . . -2.4(2) ?
C6 N1 C2 N2 . . . . 176.97(15) ?
C2 N3 C4 N4 . . . . -178.30(14) ?
C2 N3 C4 C5 . . . . -0.3(2) ?
N4 C4 C5 C6 . . . . 176.40(15) ?
N3 C4 C5 C6 . . . . -1.5(2) ?
C2 N1 C6 N5 . . . . 179.91(15) ?
C2 N1 C6 C5 . . . . 0.5(2) ?
C4 C5 C6 N5 . . . . -178.01(16) ?
C4 C5 C6 N1 . . . . 1.4(2) ?
C14A N6A C7A C8A . . . . 0.16(19) ?
N6A C7A C8A C9A . . . . -0.31(18) ?
N6A C7A C8A C15A . . . . 178.78(15) ?
C7A C8A C9A C10A . . . . 179.54(17) ?
C15A C8A C9A C10A . . . . 0.4(3) ?
C7A C8A C9A C14A . . . . 0.34(17) ?
C15A C8A C9A C14A . . . . -178.80(14) ?
C14A C9A C10A C11A . . . . -0.4(2) ?
C8A C9A C10A C11A . . . . -179.54(16) ?
C9A C10A C11A C12A . . . . -0.3(3) ?
C10A C11A C12A C13A . . . . 0.3(3) ?
C11A C12A C13A C14A . . . . 0.3(2) ?
C7A N6A C14A C13A . . . . 179.36(16) ?
C7A N6A C14A C9A . . . . 0.06(18) ?
C12A C13A C14A N6A . . . . 179.83(16) ?
C12A C13A C14A C9A . . . . -1.0(2) ?
C10A C9A C14A N6A . . . . -179.58(14) ?
C8A C9A C14A N6A . . . . -0.24(17) ?
C10A C9A C14A C13A . . . . 1.1(2) ?
C8A C9A C14A C13A . . . . -179.61(14) ?
C7A C8A C15A C16A . . . . 37.8(2) ?
C9A C8A C15A C16A . . . . -143.28(15) ?
C8A C15A C16A C17A . . . . -75.62(19) ?
C15A C16A C17A O1A . . . . -8.8(2) ?
C15A C16A C17A O2A . . . . 172.86(15) ?
C14B N6B C7B C8B . . . . 0.8(2) ?
N6B C7B C8B C9B . . . . -1.48(19) ?
N6B C7B C8B C15B . . . . 178.81(15) ?
C7B C8B C9B C10B . . . . -177.52(18) ?
C15B C8B C9B C10B . . . . 2.2(3) ?
C7B C8B C9B C14B . . . . 1.61(18) ?
C15B C8B C9B C14B . . . . -178.67(15) ?
C14B C9B C10B C11B . . . . 1.6(2) ?
C8B C9B C10B C11B . . . . -179.37(16) ?
C9B C10B C11B C12B . . . . -0.1(2) ?
C10B C11B C12B C13B . . . . -0.6(2) ?
C11B C12B C13B C14B . . . . -0.2(2) ?
C7B N6B C14B C13B . . . . -179.06(16) ?
C7B N6B C14B C9B . . . . 0.27(18) ?
C12B C13B C14B N6B . . . . -178.99(16) ?
C12B C13B C14B C9B . . . . 1.8(2) ?
C10B C9B C14B N6B . . . . 178.13(14) ?
C8B C9B C14B N6B . . . . -1.16(17) ?
C10B C9B C14B C13B . . . . -2.5(2) ?
C8B C9B C14B C13B . . . . 178.24(14) ?
C7B C8B C15B C16B . . . . -112.7(2) ?
C9B C8B C15B C16B . . . . 67.7(2) ?
C8B C15B C16B C17B . . . . -169.81(15) ?
C15B C16B C17B O2B . . . . 167.65(16) ?
C15B C16B C17B O1B . . . . -12.5(2) ?
